data_2011968
loop_
_publ_author_name
'Zaman, Md. Badruz'
'Tomura, Masaaki'
'Yamashita, Yoshiro'

_publ_section_title
;
 Linear hydrogen-bonded molecular tapes in the cocrystals of squaric
 acid with 4,4'-dipyridylacetylene and 1,2-bis(4-pyridyl)ethylene
;
_journal_issue 5
_journal_name_full 'Acta Crystallographica Section C'
_journal_page_first 621
_journal_page_last 624
_journal_paper_doi 10.1107/S0108270101003833
_journal_volume 57
_journal_year 2001
_chemical_formula_moiety 'C12 H10 N2 2+ , 2C4 H O4 -'
_chemical_formula_sum 'C20 H12 N2 O8'
_chemical_formula_weight 408.32
_chemical_name_systematic
;
bis(4-pyridinium)acetylene bis(hydrogen squarate)
;
_space_group_IT_number 2
_symmetry_cell_setting triclinic
_symmetry_space_group_name_Hall '-P 1'
_symmetry_space_group_name_H-M 'P -1'
_cell_angle_alpha 97.24(2)
_cell_angle_beta 98.49(2)
_cell_angle_gamma 67.649(18)
_cell_formula_units_Z 1
_cell_length_a 10.221(2)
_cell_length_b 12.325(3)
_cell_length_c 3.7951(9)
_cell_measurement_reflns_used 25
_cell_measurement_temperature 296(2)
_cell_measurement_theta_max 14.79
_cell_measurement_theta_min 13.08
_cell_volume 436.04(18)
_computing_cell_refinement 'MSC/AFC Diffractometer Control Software'
_computing_data_collection
;
MSC/AFC Diffractometer Control Software (Molecular Structure
Corporation, 1988)
;
_computing_data_reduction 'TEXSAN (Molecular Structure Corporation, 1995)'
_computing_molecular_graphics 'ORTEPII (Johnson, 1976)'
_computing_publication_material SHELXL97
_computing_structure_refinement 'SHELXL97 (Sheldrick, 1997)'
_computing_structure_solution 'SHELXS97 (Sheldrick, 1997)'
_diffrn_ambient_temperature 296(2)
_diffrn_measured_fraction_theta_full .999
_diffrn_measured_fraction_theta_max .999
_diffrn_measurement_device_type 'Rigaku AFC-7R'
_diffrn_measurement_method \w/2\q
_diffrn_radiation_monochromator graphite
_diffrn_radiation_source 'Rigaku rotating anode'
_diffrn_radiation_type 'Mo K\a'
_diffrn_radiation_wavelength .71069
_diffrn_reflns_av_R_equivalents .048
_diffrn_reflns_av_sigmaI/netI .148
_diffrn_reflns_limit_h_max 13
_diffrn_reflns_limit_h_min 0
_diffrn_reflns_limit_k_max 15
_diffrn_reflns_limit_k_min -14
_diffrn_reflns_limit_l_max 4
_diffrn_reflns_limit_l_min -4
_diffrn_reflns_number 2101
_diffrn_reflns_theta_full 27.49
_diffrn_reflns_theta_max 27.49
_diffrn_reflns_theta_min 2.17
_diffrn_standards_decay_% .76
_diffrn_standards_interval_count 150
_diffrn_standards_number 3
_exptl_absorpt_coefficient_mu .123
_exptl_absorpt_correction_type none
_exptl_crystal_colour gold
_exptl_crystal_density_diffrn 1.555
_exptl_crystal_density_method 'not measured'
_exptl_crystal_description prismatic
_exptl_crystal_F_000 210
_exptl_crystal_size_max .22
_exptl_crystal_size_mid .15
_exptl_crystal_size_min .05
_refine_diff_density_max .24
_refine_diff_density_min -.26
_refine_ls_extinction_method none
_refine_ls_goodness_of_fit_ref .915
_refine_ls_hydrogen_treatment refall
_refine_ls_matrix_type full
_refine_ls_number_parameters 160
_refine_ls_number_reflns 1992
_refine_ls_number_restraints 0
_refine_ls_restrained_S_all .915
_refine_ls_R_factor_all .197
_refine_ls_R_factor_gt .045
_refine_ls_shift/su_max .001
_refine_ls_shift/su_mean .000
_refine_ls_structure_factor_coef Fsqd
_refine_ls_weighting_details 'calc w = 1/[\s^2^(Fo^2^)+(0.0564P)^2^] where P=(Fo^2^+2Fc^2^)/3'
_refine_ls_weighting_scheme calc
_refine_ls_wR_factor_ref .141
_reflns_number_gt 788
_reflns_number_total 1992
_reflns_threshold_expression I>2\s(I)
_cod_data_source_file gd1134.cif
_cod_data_source_block I
_cod_original_cell_volume 436.06(18)
_cod_database_code 2011968
_cod_database_fobs_code 2011968

loop_
_symmetry_equiv_pos_as_xyz
'x, y, z'
'-x, -y, -z'

loop_
_atom_site_label
_atom_site_fract_x
_atom_site_fract_y
_atom_site_fract_z
_atom_site_U_iso_or_equiv
_atom_site_adp_type
_atom_site_calc_flag
_atom_site_refinement_flags
_atom_site_occupancy
_atom_site_disorder_assembly
_atom_site_disorder_group
_atom_site_type_symbol
O1 .9256(2) .38326(19) 1.0550(6) .0452(7) Uani d . 1 . . O
O2 .6546(3) .3847(2) .5077(7) .0551(8) Uani d . 1 . . O
O3 .8044(3) .10255(19) .3353(7) .0478(7) Uani d . 1 . . O
O4 1.0818(3) .1085(2) .8942(7) .0496(7) Uani d . 1 . . O
N1 .7316(3) .5944(2) 1.1723(8) .0372(7) Uani d . 1 . . N
C1 .8936(3) .3058(3) .8556(9) .0329(8) Uani d . 1 . . C
C2 .7664(4) .3084(3) .6062(9) .0351(8) Uani d . 1 . . C
C3 .8394(4) .1777(3) .5309(9) .0327(8) Uani d . 1 . . C
C4 .9582(3) .1831(3) .7728(9) .0336(8) Uani d . 1 . . C
C5 .5947(4) .8266(3) 1.3525(8) .0332(8) Uani d . 1 . . C
C6 .7366(4) .7706(3) 1.4741(9) .0380(9) Uani d . 1 . . C
C7 .8026(4) .6535(3) 1.3795(10) .0394(9) Uani d . 1 . . C
C8 .5953(4) .6450(3) 1.0499(10) .0375(9) Uani d . 1 . . C
C9 .5222(4) .7626(3) 1.1356(9) .0365(9) Uani d . 1 . . C
C10 .5250(4) .9495(3) 1.4534(10) .0426(9) Uani d . 1 . . C
H1 .793(4) .516(3) 1.091(10) .060(12) Uiso d . 1 . . H
H4 1.106(5) .025(4) .763(12) .095(16) Uiso d . 1 . . H
H6 .786(4) .813(3) 1.626(10) .052(11) Uiso d . 1 . . H
H7 .895(4) .613(3) 1.459(9) .046(10) Uiso d . 1 . . H
H8 .556(4) .598(3) .903(10) .058(12) Uiso d . 1 . . H
H9 .429(4) .796(3) 1.042(8) .033(9) Uiso d . 1 . . H

loop_
_atom_site_aniso_label
_atom_site_aniso_U_11
_atom_site_aniso_U_22
_atom_site_aniso_U_33
_atom_site_aniso_U_12
_atom_site_aniso_U_13
_atom_site_aniso_U_23
O1 .0378(14) .0289(12) .0567(16) -.0074(11) -.0074(12) -.0100(11)
O2 .0385(15) .0344(14) .0732(19) -.0013(12) -.0146(13) -.0014(13)
O3 .0415(15) .0302(13) .0610(16) -.0109(11) -.0091(13) -.0104(12)
O4 .0408(15) .0273(13) .0613(17) -.0032(11) -.0178(12) -.0086(11)
N1 .0377(17) .0283(16) .0403(17) -.0100(13) .0000(14) -.0041(13)
C1 .0291(18) .0252(17) .039(2) -.0063(14) .0002(16) -.0007(14)
C2 .0331(19) .0326(18) .0366(19) -.0112(15) .0030(16) -.0048(15)
C3 .0365(18) .0274(17) .0327(18) -.0124(14) .0003(15) -.0010(14)
C4 .0328(19) .0265(17) .0365(19) -.0096(14) -.0019(15) -.0048(14)
C5 .040(2) .0249(17) .0331(19) -.0101(15) .0097(16) -.0029(14)
C6 .037(2) .039(2) .039(2) -.0183(18) -.0007(17) -.0038(16)
C7 .024(2) .038(2) .045(2) -.0036(15) -.0056(16) -.0010(16)
C8 .036(2) .0330(18) .041(2) -.0151(16) -.0041(17) -.0052(16)
C9 .032(2) .0357(19) .038(2) -.0111(16) -.0024(16) .0014(16)
C10 .052(2) .0318(18) .041(2) -.0119(17) .0043(18) .0035(16)

loop_
_atom_type_symbol
_atom_type_description
_atom_type_scat_dispersion_real
_atom_type_scat_dispersion_imag
_atom_type_scat_source
C C .0033 .0016 'International Tables Vol C Tables 4.2.6.8 and 6.1.1.4'
H H .0000 .0000 'International Tables Vol C Tables 4.2.6.8 and 6.1.1.4'
N N .0061 .0033 'International Tables Vol C Tables 4.2.6.8 and 6.1.1.4'
O O .0106 .0060 'International Tables Vol C Tables 4.2.6.8 and 6.1.1.4'

loop_
_geom_angle_atom_site_label_1
_geom_angle_atom_site_label_2
_geom_angle_atom_site_label_3
_geom_angle_site_symmetry_1
_geom_angle
_geom_angle_publ_flag
C4 O4 H4 . 113(3) no
C7 N1 C8 . 122.3(3) yes
C7 N1 H1 . 113(2) no
C8 N1 H1 . 124(2) no
O1 C1 C4 . 136.6(3) yes
O1 C1 C2 . 133.3(3) yes
C4 C1 C2 . 90.0(2) yes
O2 C2 C1 . 135.0(3) yes
O2 C2 C3 . 137.3(3) yes
C1 C2 C3 . 87.7(3) yes
O3 C3 C4 . 138.2(3) yes
O3 C3 C2 . 133.1(3) yes
C4 C3 C2 . 88.7(2) yes
O4 C4 C1 . 130.0(3) yes
O4 C4 C3 . 136.5(3) yes
C1 C4 C3 . 93.5(3) yes
C6 C5 C9 . 119.4(3) yes
C6 C5 C10 . 119.2(3) yes
C9 C5 C10 . 121.4(3) yes
C7 C6 C5 . 119.1(3) yes
C7 C6 H6 . 121(2) no
C5 C6 H6 . 120(2) no
N1 C7 C6 . 120.4(3) yes
N1 C7 H7 . 118(2) no
C6 C7 H7 . 122(2) no
N1 C8 C9 . 120.3(3) yes
N1 C8 H8 . 116(2) no
C9 C8 H8 . 123(2) no
C8 C9 C5 . 118.4(3) yes
C8 C9 H9 . 118.7(19) no
C5 C9 H9 . 122.9(19) no
C10 C10 C5 2_678 176.2(6) yes

loop_
_geom_bond_atom_site_label_1
_geom_bond_atom_site_label_2
_geom_bond_site_symmetry_2
_geom_bond_distance
_geom_bond_publ_flag
O1 C1 . 1.255(4) yes
O2 C2 . 1.215(4) yes
O3 C3 . 1.240(4) yes
O4 C4 . 1.306(4) yes
O4 H4 . 1.04(5) no
N1 C7 . 1.328(4) yes
N1 C8 . 1.329(4) yes
N1 H1 . .98(4) no
C1 C4 . 1.415(4) yes
C1 C2 . 1.483(5) yes
C2 C3 . 1.505(5) yes
C3 C4 . 1.427(5) yes
C5 C6 . 1.383(4) yes
C5 C9 . 1.397(4) yes
C5 C10 . 1.436(5) yes
C6 C7 . 1.367(5) yes
C6 H6 . .95(4) no
C7 H7 . .91(3) no
C8 C9 . 1.377(5) yes
C8 H8 . .92(4) no
C9 H9 . .92(3) no
C10 C10 2_678 1.181(6) yes

loop_
_geom_hbond_atom_site_label_D
_geom_hbond_atom_site_label_H
_geom_hbond_atom_site_label_A
_geom_hbond_site_symmetry_A
_geom_hbond_distance_DH
_geom_hbond_distance_HA
_geom_hbond_distance_DA
_geom_hbond_angle_DHA
N1 H1 O1 . .98(4) 1.68(4) 2.636(4) 165(3)
O4 H4 O3 2_756 1.04(5) 1.52(5) 2.511(3) 157(4)

loop_
_geom_torsion_atom_site_label_1
_geom_torsion_atom_site_label_2
_geom_torsion_atom_site_label_3
_geom_torsion_atom_site_label_4
_geom_torsion_site_symmetry_4
_geom_torsion
_geom_torsion_publ_flag
O1 C1 C2 O2 . 1.9(7) no
C4 C1 C2 O2 . -178.5(4) no
O1 C1 C2 C3 . -179.1(4) no
C4 C1 C2 C3 . .5(3) no
O2 C2 C3 O3 . -1.2(8) no
C1 C2 C3 O3 . 179.7(4) no
O2 C2 C3 C4 . 178.5(5) no
C1 C2 C3 C4 . -.5(3) no
O1 C1 C4 O4 . .2(7) no
C2 C1 C4 O4 . -179.4(3) no
O1 C1 C4 C3 . 179.0(4) no
C2 C1 C4 C3 . -.6(3) no
O3 C3 C4 O4 . -1.0(8) no
C2 C3 C4 O4 . 179.3(4) no
O3 C3 C4 C1 . -179.7(4) no
C2 C3 C4 C1 . .6(3) no
C9 C5 C6 C7 . -.1(5) no
C10 C5 C6 C7 . 179.6(4) no
C8 N1 C7 C6 . -.3(5) no
C5 C6 C7 N1 . .3(5) no
C7 N1 C8 C9 . .1(5) no
N1 C8 C9 C5 . .0(5) no
C6 C5 C9 C8 . .0(5) no
C10 C5 C9 C8 . -179.8(4) no
C6 C5 C10 C10 2_678 2(9) no
C9 C5 C10 C10 2_678 -178(8) no
